data_4126031
loop_
_publ_author_name
'Zhao, Jing'
'Islam, Saiful M.'
'Kontsevoi, Oleg Y.'
'Tan, Gangjian'
'Stoumpos, Constantinos C.'
'Chen, Haijie'
'Li, Rukang'
'Kanatzidis, Mercouri G.'

_publ_section_title
;
 The Two-Dimensional AxCdxBi4-xQ6 (A = K, Rb, Cs; Q = S, Se): Direct
 Bandgap Semiconductors and Ion-Exchange Materials.
;
_journal_name_full 'Journal of the American Chemical Society'
_journal_paper_doi 10.1021/jacs.7b02243
_journal_year 2017
_chemical_formula_sum 'Bi2.46 Cd1.54 Rb1.53 S6'
_chemical_formula_weight 1011.79
_chemical_name_systematic
; 
 ? 
;
_space_group_IT_number 63
_symmetry_cell_setting orthorhombic
_symmetry_space_group_name_Hall '-C 2c 2'
_symmetry_space_group_name_H-M 'C m c m'
_atom_sites_solution_primary direct
_atom_sites_solution_secondary difmap
_audit_creation_method SHELXL-97
_cell_angle_alpha 90.00
_cell_angle_beta 90.00
_cell_angle_gamma 90.00
_cell_formula_units_Z 2
_cell_length_a 3.9968(8)
_cell_length_b 6.9243(14)
_cell_length_c 23.700(5)
_cell_measurement_reflns_used 5157
_cell_measurement_temperature 293(2)
_cell_measurement_theta_max 29.43
_cell_measurement_theta_min 3.44
_cell_volume 655.9(2)
_computing_structure_refinement 'SHELXL-97 (Sheldrick, 1997)'
_computing_structure_solution 'SHELXS-97 (Sheldrick, 1990)'
_diffrn_ambient_temperature 293(2)
_diffrn_detector_area_resol_mean 6.67
_diffrn_measured_fraction_theta_full 0.945
_diffrn_measured_fraction_theta_max 0.945
_diffrn_measurement_device_type 'STOE IPDS 2T'
_diffrn_radiation_monochromator graphite
_diffrn_radiation_source 'fine-focus sealed tube'
_diffrn_radiation_type MoK\a
_diffrn_radiation_wavelength 0.71073
_diffrn_reflns_av_R_equivalents 0.0916
_diffrn_reflns_av_sigmaI/netI 0.0515
_diffrn_reflns_limit_h_max 4
_diffrn_reflns_limit_h_min -4
_diffrn_reflns_limit_k_max 7
_diffrn_reflns_limit_k_min -8
_diffrn_reflns_limit_l_max 25
_diffrn_reflns_limit_l_min -28
_diffrn_reflns_number 1559
_diffrn_reflns_theta_full 24.88
_diffrn_reflns_theta_max 24.88
_diffrn_reflns_theta_min 3.44
_exptl_absorpt_coefficient_mu 41.906
_exptl_absorpt_correction_T_max 0.2842
_exptl_absorpt_correction_T_min 0.0177
_exptl_absorpt_correction_type integration
_exptl_crystal_colour black
_exptl_crystal_density_diffrn 5.123
_exptl_crystal_density_meas 5.305
_exptl_crystal_density_method 'not measured'
_exptl_crystal_description needle
_exptl_crystal_F_000 863
_exptl_crystal_size_max 0.5588
_exptl_crystal_size_mid 0.2453
_exptl_crystal_size_min 0.0028
_refine_diff_density_max 2.416
_refine_diff_density_min -1.409
_refine_diff_density_rms 0.440
_refine_ls_extinction_coef 0.0024(3)
_refine_ls_extinction_expression Fc^*^=kFc[1+0.001xFc^2^\l^3^/sin(2\q)]^-1/4^
_refine_ls_extinction_method SHELXL
_refine_ls_goodness_of_fit_ref 1.230
_refine_ls_matrix_type full
_refine_ls_number_parameters 27
_refine_ls_number_reflns 326
_refine_ls_number_restraints 2
_refine_ls_restrained_S_all 1.227
_refine_ls_R_factor_all 0.0597
_refine_ls_R_factor_gt 0.0556
_refine_ls_shift/su_max 0.055
_refine_ls_shift/su_mean 0.004
_refine_ls_structure_factor_coef Fsqd
_refine_ls_weighting_details 'calc w=1/[\s^2^(Fo^2^)+(0.0248P)^2^+85.0372P] where P=(Fo^2^+2Fc^2^)/3'
_refine_ls_weighting_scheme calc
_refine_ls_wR_factor_gt 0.1155
_refine_ls_wR_factor_ref 0.1175
_reflns_number_gt 293
_reflns_number_total 326
_reflns_threshold_expression >2sigma(I)
_cod_data_source_file ja7b02243_si_003.cif
_cod_data_source_block 4.Rb1.54Cd1.54Bi2.46S6
_cod_original_sg_symbol_H-M Cmcm
_cod_database_code 4126031

loop_
_symmetry_equiv_pos_as_xyz
'x, y, z'
'-x, -y, z+1/2'
'-x, y, -z+1/2'
'x, -y, -z'
'x+1/2, y+1/2, z'
'-x+1/2, -y+1/2, z+1/2'
'-x+1/2, y+1/2, -z+1/2'
'x+1/2, -y+1/2, -z'
'-x, -y, -z'
'x, y, -z-1/2'
'x, -y, z-1/2'
'-x, y, z'
'-x+1/2, -y+1/2, -z'
'x+1/2, y+1/2, -z-1/2'
'x+1/2, -y+1/2, z-1/2'
'-x+1/2, y+1/2, z'

loop_
_atom_site_label
_atom_site_type_symbol
_atom_site_fract_x
_atom_site_fract_y
_atom_site_fract_z
_atom_site_U_iso_or_equiv
_atom_site_adp_type
_atom_site_occupancy
_atom_site_symmetry_multiplicity
_atom_site_calc_flag
_atom_site_refinement_flags
Bi1 Bi 0.0000 0.16688(13) 0.42416(3) 0.0258(2) Uani 0.6187(3) 2 d SP
Cd1 Cd 0.0000 0.16688(13) 0.42416(3) 0.0258(2) Uani 0.3817(5) 2 d SP
S2 S 0.0000 -0.1680(7) 0.3639(2) 0.0324(11) Uani 1 2 d S
S1 S 0.0000 0.5000 0.5000 0.0340(16) Uani 1 4 d S
Rb1 Rb 0.0000 -0.507(3) 0.2500 0.114(4) Uani 0.423(3) 4 d SP
Rb2 Rb 0.0000 0.158(3) 0.2500 0.114(4) Uani 0.338(3) 4 d SP

loop_
_atom_site_aniso_label
_atom_site_aniso_U_11
_atom_site_aniso_U_22
_atom_site_aniso_U_33
_atom_site_aniso_U_23
_atom_site_aniso_U_13
_atom_site_aniso_U_12
Bi1 0.0230(4) 0.0211(4) 0.0333(4) -0.0003(3) 0.000 0.000
Cd1 0.0230(4) 0.0211(4) 0.0333(4) -0.0003(3) 0.000 0.000
S2 0.031(2) 0.027(2) 0.039(2) -0.002(2) 0.000 0.000
S1 0.035(3) 0.033(3) 0.034(3) -0.003(3) 0.000 0.000
Rb1 0.137(8) 0.148(9) 0.056(4) 0.000 0.000 0.000
Rb2 0.137(8) 0.148(9) 0.056(4) 0.000 0.000 0.000

loop_
_atom_type_symbol
_atom_type_description
_atom_type_scat_dispersion_real
_atom_type_scat_dispersion_imag
_atom_type_scat_source
S S 0.1246 0.1234 'International Tables Vol C Tables 4.2.6.8 and 6.1.1.4'
Rb Rb -0.9393 2.9676 'International Tables Vol C Tables 4.2.6.8 and 6.1.1.4'
Cd Cd -0.8075 1.2024 'International Tables Vol C Tables 4.2.6.8 and 6.1.1.4'
Bi Bi -4.1077 10.2566 'International Tables Vol C Tables 4.2.6.8 and 6.1.1.4'

loop_
_geom_angle_atom_site_label_1
_geom_angle_atom_site_label_2
_geom_angle_atom_site_label_3
_geom_angle
_geom_angle_site_symmetry_1
_geom_angle_site_symmetry_3
S2 Bi1 S2 95.08(16) 5_455 5
S2 Bi1 S2 94.77(13) 5_455 .
S2 Bi1 S2 94.77(13) 5 .
S2 Bi1 S1 89.48(11) 5_455 .
S2 Bi1 S1 89.48(11) 5 .
S2 Bi1 S1 173.68(11) . .
S2 Bi1 S1 173.89(9) 5_455 5_545
S2 Bi1 S1 89.22(8) 5 5_545
S2 Bi1 S1 89.18(8) . 5_545
S1 Bi1 S1 86.21(2) . 5_545
S2 Bi1 S1 89.22(8) 5_455 5_445
S2 Bi1 S1 173.89(9) 5 5_445
S2 Bi1 S1 89.18(8) . 5_445
S1 Bi1 S1 86.21(2) . 5_445
S1 Bi1 S1 86.17(3) 5_545 5_445
S2 Bi1 Rb2 58.64(17) 5_455 .
S2 Bi1 Rb2 58.64(17) 5 .
S2 Bi1 Rb2 57.5(3) . .
S1 Bi1 Rb2 128.8(3) . .
S1 Bi1 Rb2 127.47(15) 5_545 .
S1 Bi1 Rb2 127.47(15) 5_445 .
Cd1 S2 Bi1 0.00(4) 5_545 5_545
Cd1 S2 Cd1 95.08(16) 5_545 5_445
Bi1 S2 Cd1 95.08(16) 5_545 5_445
Cd1 S2 Bi1 95.08(16) 5_545 5_445
Bi1 S2 Bi1 95.08(16) 5_545 5_445
Cd1 S2 Bi1 0.00(4) 5_445 5_445
Cd1 S2 Bi1 94.77(13) 5_545 .
Bi1 S2 Bi1 94.77(13) 5_545 .
Cd1 S2 Bi1 94.77(13) 5_445 .
Bi1 S2 Bi1 94.77(13) 5_445 .
Cd1 S2 Rb2 132.45(8) 5_545 .
Bi1 S2 Rb2 132.45(8) 5_545 .
Cd1 S2 Rb2 132.45(8) 5_445 .
Bi1 S2 Rb2 132.45(8) 5_445 .
Bi1 S2 Rb2 81.7(3) . .
Cd1 S2 Rb1 162.05(19) 5_545 5_455
Bi1 S2 Rb1 162.05(19) 5_545 5_455
Cd1 S2 Rb1 96.78(12) 5_445 5_455
Bi1 S2 Rb1 96.78(12) 5_445 5_455
Bi1 S2 Rb1 97.6(3) . 5_455
Rb2 S2 Rb1 38.1(2) . 5_455
Cd1 S2 Rb1 96.78(12) 5_545 5
Bi1 S2 Rb1 96.78(12) 5_545 5
Cd1 S2 Rb1 162.05(19) 5_445 5
Bi1 S2 Rb1 162.05(19) 5_445 5
Bi1 S2 Rb1 97.6(3) . 5
Rb2 S2 Rb1 38.1(2) . 5
Rb1 S2 Rb1 68.77(16) 5_455 5
Cd1 S2 Rb2 132.0(3) 5_545 5_445
Bi1 S2 Rb2 132.0(3) 5_545 5_445
Cd1 S2 Rb2 80.97(15) 5_445 5_445
Bi1 S2 Rb2 80.97(15) 5_445 5_445
Bi1 S2 Rb2 133.2(3) . 5_445
Rb2 S2 Rb2 68.66(11) . 5_445
Rb1 S2 Rb2 38.1(4) 5_455 5_445
Rb1 S2 Rb2 81.08(19) 5 5_445
Cd1 S2 Rb2 80.97(14) 5_545 5_545
Bi1 S2 Rb2 80.97(14) 5_545 5_545
Cd1 S2 Rb2 132.0(3) 5_445 5_545
Bi1 S2 Rb2 132.0(3) 5_445 5_545
Bi1 S2 Rb2 133.2(3) . 5_545
Rb2 S2 Rb2 68.66(11) . 5_545
Rb1 S2 Rb2 81.08(19) 5_455 5_545
Rb1 S2 Rb2 38.1(4) 5 5_545
Rb2 S2 Rb2 68.10(18) 5_445 5_545
Cd1 S2 Rb1 96.91(19) 5_545 .
Bi1 S2 Rb1 96.91(19) 5_545 .
Cd1 S2 Rb1 96.91(19) 5_445 .
Bi1 S2 Rb1 96.91(19) 5_445 .
Bi1 S2 Rb1 162.6(3) . .
Rb2 S2 Rb1 80.9(3) . .
Rb1 S2 Rb1 68.33(11) 5_455 .
Rb1 S2 Rb1 68.33(11) 5 .
Rb2 S2 Rb1 37.6(2) 5_445 .
Rb2 S2 Rb1 37.6(2) 5_545 .
Bi1 S1 Cd1 180.0 . 9_566
Bi1 S1 Bi1 180.0 . 9_566
Cd1 S1 Bi1 0.00(2) 9_566 9_566
Bi1 S1 Cd1 93.79(2) . 13_556
Cd1 S1 Cd1 86.21(2) 9_566 13_556
Bi1 S1 Cd1 86.21(2) 9_566 13_556
Bi1 S1 Bi1 93.79(2) . 13_556
Cd1 S1 Bi1 86.21(2) 9_566 13_556
Bi1 S1 Bi1 86.21(2) 9_566 13_556
Cd1 S1 Bi1 0.00(4) 13_556 13_556
Bi1 S1 Cd1 93.79(2) . 13_456
Cd1 S1 Cd1 86.21(2) 9_566 13_456
Bi1 S1 Cd1 86.21(2) 9_566 13_456
Cd1 S1 Cd1 86.17(3) 13_556 13_456
Bi1 S1 Cd1 86.17(3) 13_556 13_456
Bi1 S1 Bi1 93.79(2) . 13_456
Cd1 S1 Bi1 86.21(2) 9_566 13_456
Bi1 S1 Bi1 86.21(2) 9_566 13_456
Cd1 S1 Bi1 86.17(3) 13_556 13_456
Bi1 S1 Bi1 86.17(3) 13_556 13_456
Cd1 S1 Bi1 0.00(3) 13_456 13_456
Bi1 S1 Cd1 86.21(2) . 5_455
Cd1 S1 Cd1 93.79(2) 9_566 5_455
Bi1 S1 Cd1 93.79(2) 9_566 5_455
Cd1 S1 Cd1 180.0 13_556 5_455
Bi1 S1 Cd1 180.0 13_556 5_455
Cd1 S1 Cd1 93.83(3) 13_456 5_455
Bi1 S1 Cd1 93.83(3) 13_456 5_455
Bi1 S1 Bi1 86.21(2) . 5_455
Cd1 S1 Bi1 93.79(2) 9_566 5_455
Bi1 S1 Bi1 93.79(2) 9_566 5_455
Cd1 S1 Bi1 180.0 13_556 5_455
Bi1 S1 Bi1 180.0 13_556 5_455
Cd1 S1 Bi1 93.83(3) 13_456 5_455
Bi1 S1 Bi1 93.83(3) 13_456 5_455
Cd1 S1 Bi1 0.00(2) 5_455 5_455
Bi1 S1 Bi1 86.21(2) . 5
Cd1 S1 Bi1 93.79(2) 9_566 5
Bi1 S1 Bi1 93.79(2) 9_566 5
Cd1 S1 Bi1 93.83(3) 13_556 5
Bi1 S1 Bi1 93.83(3) 13_556 5
Cd1 S1 Bi1 180.0 13_456 5
Bi1 S1 Bi1 180.0 13_456 5
Cd1 S1 Bi1 86.17(3) 5_455 5
Bi1 S1 Bi1 86.17(3) 5_455 5
Bi1 S1 Cd1 86.21(2) . 5
Cd1 S1 Cd1 93.79(2) 9_566 5
Bi1 S1 Cd1 93.79(2) 9_566 5
Cd1 S1 Cd1 93.83(3) 13_556 5
Bi1 S1 Cd1 93.83(3) 13_556 5
Cd1 S1 Cd1 180.0 13_456 5
Bi1 S1 Cd1 180.0 13_456 5
Cd1 S1 Cd1 86.17(3) 5_455 5
Bi1 S1 Cd1 86.17(3) 5_455 5
Bi1 S1 Cd1 0.00(2) 5 5
Rb2 Rb1 Rb2 120.4(11) 5_545 5_445
Rb2 Rb1 Rb2 119.8(6) 5_545 1_545
Rb2 Rb1 Rb2 119.8(6) 5_445 1_545
Rb2 Rb1 S2 130.26(13) 5_545 14_446
Rb2 Rb1 S2 70.5(3) 5_445 14_446
Rb2 Rb1 S2 71.7(3) 1_545 14_446
Rb2 Rb1 S2 70.5(3) 5_545 5_545
Rb2 Rb1 S2 130.26(13) 5_445 5_545
Rb2 Rb1 S2 71.7(3) 1_545 5_545
S2 Rb1 S2 143.4(6) 14_446 5_545
Rb2 Rb1 S2 70.5(3) 5_545 14_546
Rb2 Rb1 S2 130.26(13) 5_445 14_546
Rb2 Rb1 S2 71.7(3) 1_545 14_546
S2 Rb1 S2 68.77(16) 14_446 14_546
S2 Rb1 S2 99.5(2) 5_545 14_546
Rb2 Rb1 S2 130.26(13) 5_545 5_445
Rb2 Rb1 S2 70.5(3) 5_445 5_445
Rb2 Rb1 S2 71.7(3) 1_545 5_445
S2 Rb1 S2 99.5(2) 14_446 5_445
S2 Rb1 S2 68.77(16) 5_545 5_445
S2 Rb1 S2 143.4(6) 14_546 5_445
Rb2 Rb1 S2 71.0(4) 5_545 .
Rb2 Rb1 S2 71.0(4) 5_445 .
Rb2 Rb1 S2 131.0(2) 1_545 .
S2 Rb1 S2 141.4(3) 14_446 .
S2 Rb1 S2 68.33(11) 5_545 .
S2 Rb1 S2 141.4(3) 14_546 .
S2 Rb1 S2 68.33(11) 5_445 .
Rb2 Rb1 S2 71.0(4) 5_545 10_556
Rb2 Rb1 S2 71.0(4) 5_445 10_556
Rb2 Rb1 S2 131.0(2) 1_545 10_556
S2 Rb1 S2 68.33(11) 14_446 10_556
S2 Rb1 S2 141.4(3) 5_545 10_556
S2 Rb1 S2 68.33(11) 14_546 10_556
S2 Rb1 S2 141.4(3) 5_445 10_556
S2 Rb1 S2 97.9(5) . 10_556
Rb2 Rb1 Rb1 150.2(6) 5_545 1_455
Rb2 Rb1 Rb1 29.8(6) 5_445 1_455
Rb2 Rb1 Rb1 90.000(1) 1_545 1_455
S2 Rb1 Rb1 55.61(8) 14_446 1_455
S2 Rb1 Rb1 124.39(8) 5_545 1_455
S2 Rb1 Rb1 124.39(8) 14_546 1_455
S2 Rb1 Rb1 55.61(8) 5_445 1_455
S2 Rb1 Rb1 90.0 . 1_455
S2 Rb1 Rb1 90.0 10_556 1_455
Rb2 Rb1 Rb1 29.8(6) 5_545 1_655
Rb2 Rb1 Rb1 150.2(6) 5_445 1_655
Rb2 Rb1 Rb1 90.000(1) 1_545 1_655
S2 Rb1 Rb1 124.39(8) 14_446 1_655
S2 Rb1 Rb1 55.61(8) 5_545 1_655
S2 Rb1 Rb1 55.61(8) 14_546 1_655
S2 Rb1 Rb1 124.39(8) 5_445 1_655
S2 Rb1 Rb1 90.000(1) . 1_655
S2 Rb1 Rb1 90.000(1) 10_556 1_655
Rb1 Rb1 Rb1 180.000(2) 1_455 1_655
Rb2 Rb1 Rb1 149.8(6) 5_545 5_445
Rb2 Rb1 Rb1 89.8(6) 5_445 5_445
Rb2 Rb1 Rb1 29.994(7) 1_545 5_445
S2 Rb1 Rb1 56.3(3) 14_446 5_445
S2 Rb1 Rb1 90.6(3) 5_545 5_445
S2 Rb1 Rb1 90.6(3) 14_546 5_445
S2 Rb1 Rb1 56.3(3) 5_445 5_445
S2 Rb1 Rb1 124.65(19) . 5_445
S2 Rb1 Rb1 124.65(19) 10_556 5_445
Rb1 Rb1 Rb1 60.006(7) 1_455 5_445
Rb1 Rb1 Rb1 119.994(7) 1_655 5_445
Rb1 Rb2 Rb1 120.4(11) 5_455 5
Rb1 Rb2 Rb1 119.8(6) 5_455 1_565
Rb1 Rb2 Rb1 119.8(6) 5 1_565
Rb1 Rb2 S2 71.4(4) 5_455 10_556
Rb1 Rb2 S2 71.4(4) 5 10_556
Rb1 Rb2 S2 129.9(3) 1_565 10_556
Rb1 Rb2 S2 71.4(4) 5_455 .
Rb1 Rb2 S2 71.4(4) 5 .
Rb1 Rb2 S2 129.9(3) 1_565 .
S2 Rb2 S2 100.2(5) 10_556 .
Rb1 Rb2 S2 130.83(13) 5_455 5
Rb1 Rb2 S2 71.5(2) 5 5
Rb1 Rb2 S2 70.3(3) 1_565 5
S2 Rb2 S2 142.9(3) 10_556 5
S2 Rb2 S2 68.66(11) . 5
Rb1 Rb2 S2 71.5(2) 5_455 14_456
Rb1 Rb2 S2 130.83(13) 5 14_456
Rb1 Rb2 S2 70.3(3) 1_565 14_456
S2 Rb2 S2 68.66(11) 10_556 14_456
S2 Rb2 S2 142.9(3) . 14_456
S2 Rb2 S2 140.5(7) 5 14_456
Rb1 Rb2 S2 71.5(2) 5_455 5_455
Rb1 Rb2 S2 130.83(13) 5 5_455
Rb1 Rb2 S2 70.3(3) 1_565 5_455
S2 Rb2 S2 142.9(3) 10_556 5_455
S2 Rb2 S2 68.66(11) . 5_455
S2 Rb2 S2 68.10(18) 5 5_455
S2 Rb2 S2 98.3(3) 14_456 5_455
Rb1 Rb2 S2 130.83(13) 5_455 14_556
Rb1 Rb2 S2 71.5(2) 5 14_556
Rb1 Rb2 S2 70.3(3) 1_565 14_556
S2 Rb2 S2 68.66(11) 10_556 14_556
S2 Rb2 S2 142.9(3) . 14_556
S2 Rb2 S2 98.3(3) 5 14_556
S2 Rb2 S2 68.10(18) 14_456 14_556
S2 Rb2 S2 140.5(7) 5_455 14_556
Rb1 Rb2 Rb2 150.2(6) 5_455 1_655
Rb1 Rb2 Rb2 29.8(6) 5 1_655
Rb1 Rb2 Rb2 90.000(3) 1_565 1_655
S2 Rb2 Rb2 90.000(1) 10_556 1_655
S2 Rb2 Rb2 90.000(1) . 1_655
S2 Rb2 Rb2 55.95(9) 5 1_655
S2 Rb2 Rb2 124.05(9) 14_456 1_655
S2 Rb2 Rb2 124.05(9) 5_455 1_655
S2 Rb2 Rb2 55.95(9) 14_556 1_655
Rb1 Rb2 Rb2 29.8(6) 5_455 1_455
Rb1 Rb2 Rb2 150.2(6) 5 1_455
Rb1 Rb2 Rb2 90.000(2) 1_565 1_455
S2 Rb2 Rb2 90.000(2) 10_556 1_455
S2 Rb2 Rb2 90.000(2) . 1_455
S2 Rb2 Rb2 124.05(9) 5 1_455
S2 Rb2 Rb2 55.95(9) 14_456 1_455
S2 Rb2 Rb2 55.95(9) 5_455 1_455
S2 Rb2 Rb2 124.05(9) 14_556 1_455
Rb2 Rb2 Rb2 180.000(2) 1_655 1_455
Rb1 Rb2 Rb2 30.2(6) 5_455 5_445
Rb1 Rb2 Rb2 90.2(6) 5 5_445
Rb1 Rb2 Rb2 150.006(8) 1_565 5_445
S2 Rb2 Rb2 56.3(2) 10_556 5_445
S2 Rb2 Rb2 56.3(2) . 5_445
S2 Rb2 Rb2 124.9(3) 5 5_445
S2 Rb2 Rb2 90.7(3) 14_456 5_445
S2 Rb2 Rb2 90.7(3) 5_455 5_445
S2 Rb2 Rb2 124.9(3) 14_556 5_445
Rb2 Rb2 Rb2 119.994(7) 1_655 5_445
Rb2 Rb2 Rb2 60.006(7) 1_455 5_445

loop_
_geom_bond_atom_site_label_1
_geom_bond_atom_site_label_2
_geom_bond_distance
_geom_bond_site_symmetry_2
Bi1 S2 2.709(3) 5_455
Bi1 S2 2.709(3) 5
Bi1 S2 2.723(5) .
Bi1 S1 2.9242(9) .
Bi1 S1 2.9256(7) 5_545
Bi1 S1 2.9256(7) 5_445
Bi1 Rb2 4.1281(12) .
S2 Cd1 2.709(3) 5_545
S2 Bi1 2.709(3) 5_545
S2 Cd1 2.709(3) 5_445
S2 Bi1 2.709(3) 5_445
S2 Rb2 3.519(14) .
S2 Rb1 3.539(7) 5_455
S2 Rb1 3.539(7) 5
S2 Rb2 3.569(8) 5_445
S2 Rb2 3.569(8) 5_545
S2 Rb1 3.580(13) .
S1 Cd1 2.9242(9) 9_566
S1 Bi1 2.9242(9) 9_566
S1 Cd1 2.9256(7) 13_556
S1 Bi1 2.9256(7) 13_556
S1 Cd1 2.9256(7) 13_456
S1 Bi1 2.9256(7) 13_456
S1 Cd1 2.9256(7) 5_455
S1 Bi1 2.9256(7) 5_455
S1 Bi1 2.9256(7) 5
S1 Cd1 2.9256(7) 5
Rb1 Rb2 2.303(13) 5_545
Rb1 Rb2 2.303(13) 5_445
Rb1 Rb2 2.32(3) 1_545
Rb1 S2 3.539(7) 14_446
Rb1 S2 3.539(7) 5_545
Rb1 S2 3.539(7) 14_546
Rb1 S2 3.539(7) 5_445
Rb1 S2 3.580(13) 10_556
Rb1 Rb1 3.9968(8) 1_455
Rb1 Rb1 3.9968(8) 1_655
Rb1 Rb1 3.9975(6) 5_445
Rb2 Rb1 2.303(13) 5_455
Rb2 Rb1 2.303(13) 5
Rb2 Rb1 2.32(3) 1_565
Rb2 S2 3.519(14) 10_556
Rb2 S2 3.569(8) 5
Rb2 S2 3.569(8) 14_456
Rb2 S2 3.569(8) 5_455
Rb2 S2 3.569(8) 14_556
Rb2 Rb2 3.9968(8) 1_655
Rb2 Rb2 3.9968(8) 1_455
Rb2 Rb2 3.9975(6) 5_445
